data_2005806
loop_
_publ_author_name
'Angelova, O.'
'Velikova, V.'
'Kolev, T.'
'Radomirska, V.'

_publ_contact_author
;
     Dr Olyana Angelova
     Bulgarian Academy of Sciences
     Central Laboratory of Mineralogy and Crystallography
     Rakovski str. 92
     1000 Sofia
     BULGARIA
;
_publ_section_title
;
 Crystalline Complexes Involving Amino Acids. I.
 <small>L</small>-Argininium Hydrogen Squarate
;
_journal_issue 12
_journal_name_full 'Acta Crystallographica Section C'
_journal_page_first 3252
_journal_page_last 3256
_journal_paper_doi 10.1107/S0108270196010219
_journal_volume 52
_journal_year 1996
_chemical_formula_moiety 'C6 H15 N4 O2 +,C4 H1 O4 -'
_chemical_formula_structural '((N H2)2 C N (H) (C H2)3 C (H) (N H3) C O2) (C4 O4 H)'
_chemical_formula_sum 'C10 H16 N4 O6'
_chemical_formula_weight 288.26
_chemical_melting_point 'over 573K with decomposition'
_chemical_name_systematic 'L-Argininium squarate'
_space_group_IT_number 1
_symmetry_cell_setting triclinic
_symmetry_space_group_name_Hall 'P 1'
_symmetry_space_group_name_H-M 'P 1'
_atom_type_scat_source 'as coded in SDP/PDP V3.0 (Enraf-Nonius, 1985)'
_audit_creation_method 'from SDP files using KAPPA (Macicek, 1992. Unpublished)'
_cell_angle_alpha 93.01(2)
_cell_angle_beta 96.27(3)
_cell_angle_gamma 99.87(3)
_cell_formula_units_Z 2
_cell_length_a 5.113(2)
_cell_length_b 8.279(2)
_cell_length_c 14.860(5)
_cell_measurement_reflns_used 22
_cell_measurement_temperature 292
_cell_measurement_theta_max 21.64
_cell_measurement_theta_min 20.13
_cell_volume 614.4(4)
_computing_data_collection 'CAD4 V5.0 (Enraf-Nonius, 1988)'
_computing_data_reduction 'SDP/PDP V3.0 (Enraf-Nonius, 1985)'
_computing_molecular_graphics 'ORTEPII (Johnson, 1976)'
_computing_publication_material 'KAPPA (Mac\'i\<cek, 1992; Unpublished)'
_computing_structure_refinement 'SDP/PDP V3.0 (Enraf-Nonius, 1985)'
_computing_structure_solution 'SHELXS86 (Sheldrick, 1985)'
_diffrn_ambient_temperature 292
_diffrn_measurement_device 'Enraf-Nonius CAD-4 diffractometer'
_diffrn_measurement_method 'continuous scan profiles'
_diffrn_radiation_monochromator 'graphite (perpendicular mode)'
_diffrn_radiation_source '2kW fine focus Philips tube'
_diffrn_radiation_type 'Mo K\a'
_diffrn_radiation_wavelength 0.71073
_diffrn_reflns_av_R_equivalents 0.000
_diffrn_reflns_limit_h_max 6
_diffrn_reflns_limit_h_min -6
_diffrn_reflns_limit_k_max 10
_diffrn_reflns_limit_k_min -10
_diffrn_reflns_limit_l_max 19
_diffrn_reflns_limit_l_min -19
_diffrn_reflns_number 5902
_diffrn_reflns_reduction_process 'F~obs~ = ( I~raw~/LP )^1/2^, where LP = Lorentz-polarization correction'
_diffrn_reflns_theta_max 28.0
_diffrn_reflns_theta_min 0.0
_diffrn_standards_decay_% '-0.5  '
_diffrn_standards_interval_time 120
_diffrn_standards_number 3
_exptl_absorpt_coefficient_mu 0.12
_exptl_absorpt_correction_T_max 1.000
_exptl_absorpt_correction_T_min 0.969
_exptl_absorpt_correction_type 'empirical based on \y-scans (North, Phillips and Mathews, 1968)'
_exptl_absorpt_process_details '(North, Phillips and Mathews, 1968)'
_exptl_crystal_colour colourless
_exptl_crystal_density_diffrn 1.558
_exptl_crystal_density_meas ?
_exptl_crystal_description prismatic
_exptl_crystal_F_000 152
_exptl_crystal_size_max 0.52
_exptl_crystal_size_mid 0.19
_exptl_crystal_size_min 0.19
_refine_diff_density_max 0.429
_refine_diff_density_min -0.355
_refine_ls_extinction_method none
_refine_ls_goodness_of_fit_all 1.011
_refine_ls_goodness_of_fit_obs 1.026
_refine_ls_hydrogen_treatment refxyz
_refine_ls_matrix_type full
_refine_ls_number_constraints 0
_refine_ls_number_parameters 454
_refine_ls_number_reflns 4827
_refine_ls_number_restraints 0
_refine_ls_R_factor_all 0.055
_refine_ls_R_factor_obs 0.039
_refine_ls_shift/esd_max 0.058
_refine_ls_structure_factor_coef F
_refine_ls_weighting_details w=1/[\s^2^(F)+(0.040*F)^2^]
_refine_ls_weighting_scheme calc
_refine_ls_wR_factor_all 0.052
_refine_ls_wR_factor_obs 0.052
_reflns_number_observed 4827
_reflns_number_total 5902
_reflns_observed_criterion 'I > 3.0\s(I)'
_cod_data_source_file na1228.cif
_cod_data_source_block LRSA0230
_cod_depositor_comments
;
 Adding the _atom_site_type_symbol data item.

 Antanas Vaitkus,
 2017-01-19

The following automatic conversions were performed:

'_exptl_crystal_density_meas' value 'none' was changed to '?' - the
value is perceived as not measured.

Automatic conversion script
Id: cif_fix_values 3008 2015-01-20 13:52:24Z robertas 

The following automatic conversions were performed:

'_refine_ls_weighting_scheme' value 'w=1/[\s^2^(F)+(0.040*F)^2^]' was
changed to 'calc'. New tag '_refine_ls_weighting_details' was
created. The value of the new tag was set to
'w=1/[\s^2^(F)+(0.040*F)^2^]'.

Automatic conversion script
Id: cif_fix_values 3143 2015-03-26 13:38:13Z robertas 
;
_cod_original_cell_volume 614.4(7)
_cod_database_code 2005806

loop_
_symmetry_equiv_pos_as_xyz
+x,+y,+z

loop_
_atom_site_aniso_label
_atom_site_aniso_U_11
_atom_site_aniso_U_22
_atom_site_aniso_U_33
_atom_site_aniso_U_12
_atom_site_aniso_U_13
_atom_site_aniso_U_23
O11 0.0466(8) 0.0640(10) 0.0260(6) -0.0332(8) 0.0143(6) -0.0092(7)
O12 0.0472(8) 0.0630(10) 0.0208(6) -0.0329(8) 0.0115(6) -0.0107(7)
O13 0.0406(8) 0.0610(10) 0.0273(6) -0.0269(7) 0.0120(6) -0.0083(7)
O14 0.0340(7) 0.0461(8) 0.0184(6) -0.0109(6) 0.0047(5) -0.0058(6)
C11 0.0284(9) 0.0370(10) 0.0222(8) -0.0103(8) 0.0050(7) -0.0023(8)
C12 0.0310(9) 0.0400(10) 0.0210(8) -0.0107(9) 0.0063(7) -0.0026(8)
C13 0.0285(9) 0.0400(10) 0.0195(8) -0.0095(8) 0.0049(7) -0.0020(8)
C14 0.0265(9) 0.0313(9) 0.0237(8) -0.0009(8) 0.0054(7) -0.0005(7)
O2 0.0198(6) 0.0440(7) 0.0243(6) 0.0022(5) 0.0083(5) -0.0036(6)
O1 0.0271(6) 0.0420(7) 0.0201(6) -0.0002(6) 0.0040(5) -0.0075(5)
N1 0.0392(9) 0.0500(10) 0.0221(7) -0.0152(9) 0.0031(7) -0.0042(8)
N2 0.0305(9) 0.0470(10) 0.0350(9) -0.0207(8) 0.0062(7) -0.0059(8)
N3 0.0299(8) 0.0361(8) 0.0203(7) -0.0135(7) 0.0057(6) -0.0013(6)
N4 0.0190(6) 0.0336(8) 0.0222(6) -0.0048(6) 0.0070(5) -0.0032(6)
C1 0.0226(8) 0.0222(7) 0.0155(7) -0.0005(6) 0.0049(6) 0.0000(6)
C2 0.0160(7) 0.0242(8) 0.0201(7) 0.0003(6) 0.0041(6) -0.0025(6)
C3 0.0217(8) 0.0316(9) 0.0192(7) -0.0061(7) 0.0033(6) -0.0015(7)
C4 0.0302(9) 0.0290(9) 0.0221(8) -0.0101(8) 0.0035(7) -0.0018(7)
C5 0.0311(9) 0.0320(10) 0.0232(8) -0.0135(8) 0.0030(7) -0.0042(8)
C6 0.0259(9) 0.0293(9) 0.0237(8) -0.0025(7) 0.0012(7) -0.0037(7)
O11' 0.0427 0.0541 0.0292(7) -0.0276(7) 0.0150(6) -0.0092
O12' 0.0479(9) 0.0670(10) 0.0250(6) -0.0301(8) 0.0131(6) -0.0149(7)
O13' 0.0348(7) 0.0580(10) 0.0315(7) -0.0251(7) 0.0123(6) -0.0069(7)
O14' 0.0353(7) 0.0441(8) 0.0250(6) -0.0088(7) 0.0094(5) -0.0071(6)
C11' 0.0295(9) 0.0366(9) 0.0173(7) -0.0068(8) 0.0059(7) -0.0028(7)
C12' 0.0254(9) 0.0420(10) 0.0238(8) -0.0122(8) 0.0071(7) -0.0027(8)
C13' 0.0262(9) 0.0360(10) 0.0201(8) -0.0101(8) 0.0035(7) -0.0059(8)
C14' 0.0221(8) 0.0309(9) 0.0216(7) -0.0080(7) 0.0046(7) -0.0010(7)
O2' 0.0222(6) 0.0487(8) 0.0265(6) 0.0015(6) 0.0090(5) 0.0019(6)
O1' 0.0288(7) 0.0620(10) 0.0221(6) -0.0094(7) 0.0042(5) -0.0061(7)
N1' 0.0338(8) 0.0445(9) 0.0203(7) -0.0089(8) 0.0081(6) -0.0063(7)
N2' 0.0323(8) 0.0361(9) 0.0276(7) -0.0111(7) 0.0075(6) -0.0061(7)
N3' 0.0254(7) 0.0317(8) 0.0172(6) -0.0092(7) 0.0047(6) -0.0018(6)
N4' 0.0194(6) 0.0274(7) 0.0191(6) -0.0062(6) 0.0053(5) -0.0046(6)
C1' 0.0222(8) 0.0228(8) 0.0219(7) 0.0010(6) 0.0086(6) -0.0002(6)
C2' 0.0157(7) 0.0237(8) 0.0198(7) -0.0022(6) 0.0046(6) -0.0015(6)
C3' 0.0202(8) 0.0261(8) 0.0281(8) -0.0018(7) 0.0049(7) -0.0062(7)
C4' 0.0203(8) 0.0264(8) 0.0282(8) -0.0034(7) 0.0051(7) -0.0072(7)
C5' 0.0245(8) 0.0271(8) 0.0251(8) -0.0085(7) 0.0065(7) -0.0049(7)
C6' 0.0220(8) 0.0229(8) 0.0232(8) -0.0026(7) 0.0031(6) -0.0001(7)

loop_
_atom_site_label
_atom_site_type_symbol
_atom_site_fract_x
_atom_site_fract_y
_atom_site_fract_z
_atom_site_U_iso_or_equiv
_atom_site_thermal_displace_type
_atom_site_calc_attached_atom
O11 O 1.0427(3) 0.3847(2) 0.3667(1) 0.0503(4) Uani ?
O12 O 0.7860(3) 0.3282(2) 0.5581(1) 0.0487(4) Uani ?
O13 O 0.3088(3) 0.0515(2) 0.4486(1) 0.0470(4) Uani ?
O14 O 0.5683(3) 0.1162(2) 0.26417(9) 0.0351(4) Uani ?
C11 C 0.8391(4) 0.2911(3) 0.3946(1) 0.0312(5) Uani ?
C12 C 0.7287(4) 0.2684(3) 0.4775(1) 0.0326(5) Uani ?
C13 C 0.5077(4) 0.1406(3) 0.4292(1) 0.0313(5) Uani ?
C14 C 0.6320(4) 0.1716(2) 0.3446(1) 0.0278(4) Uani ?
H11O H 1.1483 0.4633 0.4147 0.0506 Uiso ?
O2 O 0.2686(3) 0.2211(2) -0.02283(9) 0.0296(3) Uani ?
O1 O -0.1553(3) 0.1298(2) -0.07883(9) 0.0307(3) Uani ?
N1 N 0.8091(4) 0.7729(3) 0.3626(1) 0.0402(5) Uani ?
N2 N 1.0525(4) 0.8868(3) 0.2532(1) 0.0410(5) Uani ?
N3 N 0.6825(3) 0.6892(2) 0.2111(1) 0.0310(4) Uani ?
N4 N -0.2999(3) 0.1328(2) 0.0919(1) 0.0259(4) Uani ?
C1 C 0.0202(4) 0.1989(2) -0.0183(1) 0.0205(4) Uani ?
C2 C -0.0797(3) 0.2642(2) 0.0687(1) 0.0205(4) Uani ?
C3 C 0.1234(4) 0.3228(2) 0.1507(1) 0.0255(4) Uani ?
C4 C 0.3157(4) 0.4816(3) 0.1386(1) 0.0290(4) Uani ?
C5 C 0.4673(4) 0.5587(3) 0.2280(1) 0.0314(5) Uani ?
C6 C 0.8473(4) 0.7831(2) 0.2765(1) 0.0275(4) Uani ?
HN11 H 0.6690 0.7151 0.3831 0.0506 Uiso N1
HN12 H 0.9100 0.8311 0.4008 0.0506 Uiso N1
HN21 H 1.0730 0.8830 0.1977 0.0506 Uiso N2
HN22 H 1.1387 0.9409 0.3005 0.0506 Uiso N2
HN3 H 0.6979 0.7124 0.1516 0.0506 Uiso N3
HN41 H -0.2566 0.0410 0.0790 0.0506 Uiso N4
HN42 H -0.2975 0.1500 0.1542 0.0506 Uiso N4
HN43 H -0.4478 0.1483 0.0559 0.0506 Uiso N4
H2 H -0.1641 0.3608 0.0481 0.0506 Uiso C2
H31 H 0.2208 0.2271 0.1653 0.0506 Uiso C3
H32 H 0.0259 0.3484 0.2029 0.0506 Uiso C3
H41 H 0.4286 0.4525 0.0913 0.0506 Uiso C4
H42 H 0.2155 0.5622 0.1134 0.0506 Uiso C4
H51 H 0.5458 0.4662 0.2577 0.0506 Uiso C5
H52 H 0.3471 0.6071 0.2656 0.0506 Uiso C5
O11' O 0.09680 0.56357 0.64583 0.0460(2) Uani ?
O12' O 0.3845(4) 0.5994(2) 0.4580(1) 0.0514(5) Uani ?
O13' O 0.8357(3) 0.8894(2) 0.5630(1) 0.0451(4) Uani ?
O14' O 0.5427(3) 0.8492(2) 0.7450(1) 0.0366(4) Uani ?
C11' C 0.3033(4) 0.6542(3) 0.6183(1) 0.0293(5) Uani ?
C12' C 0.4258(4) 0.6677(3) 0.5361(1) 0.0324(5) Uani ?
C13' C 0.6359(4) 0.8023(3) 0.5832(1) 0.0296(5) Uani ?
C14' C 0.4990(4) 0.7832(2) 0.6672(1) 0.0263(4) Uani ?
H11O' H -0.0023 0.4807 0.6086 0.0506 Uiso ?
O2' O 0.7487(3) 0.7830(2) 1.02483(9) 0.0326(3) Uani ?
O1' O 1.1796(3) 0.8770(2) 1.0681(1) 0.0401(4) Uani ?
N1' N 0.3433(4) 0.1772(2) 0.6433(1) 0.0347(4) Uani ?
N2' N 0.0485(4) 0.0820(2) 0.7422(1) 0.0341(4) Uani ?
N3' N 0.4056(3) 0.2855(2) 0.7926(1) 0.0264(4) Uani ?
N4' N 1.3252(3) 0.8761(2) 0.9047(1) 0.0232(3) Uani ?
C1' C 0.9881(4) 0.8181(2) 1.0103(1) 0.0223(4) Uani ?
C2' C 1.0458(3) 0.7926(2) 0.9116(1) 0.0204(4) Uani ?
C3' C 1.0075(4) 0.6134(2) 0.8748(1) 0.0256(4) Uani ?
C4' C 0.7151(4) 0.5265(2) 0.8638(1) 0.0260(4) Uani ?
C5' C 0.6580(4) 0.3955(2) 0.7856(1) 0.0271(4) Uani ?
C6' C 0.2672(4) 0.1827(2) 0.7258(1) 0.0235(4) Uani ?
HN11' H 0.4933 0.2391 0.6319 0.0506 Uiso N1'
HN12' H 0.2412 0.1077 0.5994 0.0506 Uiso N1'
HN21' H -0.0132 0.0981 0.7992 0.0506 Uiso N2'
HN22' H -0.0597 0.0091 0.6972 0.0506 Uiso N2'
HN3' H 0.3540 0.2606 0.8474 0.0506 Uiso N3'
HN41' H 1.3417 0.9847 0.9211 0.0506 Uiso N4'
HN42' H 1.3403 0.8465 0.8449 0.0506 Uiso N4'
HN43' H 1.4305 0.8290 0.9430 0.0506 Uiso N4'
H2' H 0.9161 0.8396 0.8734 0.0506 Uiso C2'
H31' H 1.0980 0.5420 0.9112 0.0506 Uiso C3'
H32' H 1.0564 0.6157 0.8169 0.0506 Uiso C3'
H41' H 0.6685 0.4735 0.9196 0.0506 Uiso C4'
H42' H 0.5863 0.5964 0.8513 0.0506 Uiso C4'
H51' H 0.7970 0.3273 0.7891 0.0506 Uiso C5'
H52' H 0.6376 0.4527 0.7287 0.0506 Uiso C5'

loop_
_atom_type_symbol
_atom_type_scat_dispersion_real
_atom_type_scat_dispersion_imag
O 0.008 0.006
N 0.004 0.003
C 0.002 0.002
H 0.000 0.000

loop_
_geom_angle_atom_site_label_1
_geom_angle_atom_site_label_2
_geom_angle_atom_site_label_3
_geom_angle_site_symmetry_1
_geom_angle_site_symmetry_3
_geom_angle
_geom_angle_publ_flag
C11 O11 H11O 1 1 113.4(2) no
O11 C11 C12 1 1 137.0(2) yes
O11 C11 C14 1 1 130.0(2) yes
C12 C11 C14 1 1 93.0(2) yes
O12 C12 C11 1 1 136.3(2) yes
O12 C12 C13 1 1 134.2(2) yes
C11 C12 C13 1 1 89.5(2) yes
O13 C13 C12 1 1 137.0(2) yes
O13 C13 C14 1 1 135.2(2) yes
C12 C13 C14 1 1 87.7(2) yes
O14 C14 C11 1 1 137.0(2) yes
O14 C14 C13 1 1 133.2(2) yes
C11 C14 C13 1 1 89.7(2) yes
C6 N1 HN11 1 1 125.9(2) no
C6 N1 HN12 1 1 119.4(2) no
HN11 N1 HN12 1 1 114.3(2) no
C6 N2 HN21 1 1 116.3(2) no
C6 N2 HN22 1 1 109.2(2) no
HN21 N2 HN22 1 1 134.4(2) no
C5 N3 C6 1 1 123.8(2) yes
C5 N3 HN3 1 1 117.8(2) no
C6 N3 HN3 1 1 118.2(2) no
C2 N4 HN41 1 1 107.2(2) no
C2 N4 HN42 1 1 104.30(10) no
C2 N4 HN43 1 1 104.4(2) no
HN41 N4 HN42 1 1 110.2(2) no
HN41 N4 HN43 1 1 112.1(2) no
HN42 N4 HN43 1 1 117.7(2) no
O2 C1 O1 1 1 125.4(2) yes
O2 C1 C2 1 1 118.50(10) yes
O1 C1 C2 1 1 116.0(2) yes
N4 C2 C1 1 1 107.10(10) yes
N4 C2 C3 1 1 111.00(10) yes
N4 C2 H2 1 1 107.8(2) no
C1 C2 C3 1 1 118.3(2) yes
C1 C2 H2 1 1 103.5(2) no
C3 C2 H2 1 1 108.6(2) no
C2 C3 C4 1 1 113.8(2) yes
C2 C3 H31 1 1 106.9(2) no
C2 C3 H32 1 1 108.5(2) no
C4 C3 H31 1 1 112.7(2) no
C4 C3 H32 1 1 105.9(2) no
H31 C3 H32 1 1 109.0(2) no
C3 C4 C5 1 1 111.9(2) yes
C3 C4 H41 1 1 105.9(2) no
C3 C4 H42 1 1 109.8(2) no
C5 C4 H41 1 1 115.6(2) no
C5 C4 H42 1 1 106.9(2) no
H41 C4 H42 1 1 106.5(2) no
N3 C5 C4 1 1 109.6(2) yes
N3 C5 H51 1 1 109.8(2) no
N3 C5 H52 1 1 108.3(2) no
C4 C5 H51 1 1 105.4(2) no
C4 C5 H52 1 1 110.7(2) no
H51 C5 H52 1 1 112.9(2) no
N1 C6 N2 1 1 120.5(2) yes
N1 C6 N3 1 1 121.0(2) yes
N2 C6 N3 1 1 118.4(2) yes
C11' O11' H11O' 1 1 119.94(8) no
O11' C11' C12' 1 1 136.9(2) yes
O11' C11' C14' 1 1 129.6(2) yes
C12' C11' C14' 1 1 93.5(2) yes
O12' C12' C11' 1 1 137.2(2) yes
O12' C12' C13' 1 1 133.7(2) yes
C11' C12' C13' 1 1 89.1(2) yes
O13' C13' C12' 1 1 136.0(2) yes
O13' C13' C14' 1 1 135.3(2) yes
C12' C13' C14' 1 1 88.7(2) yes
O14' C14' C11' 1 1 136.4(2) yes
O14' C14' C13' 1 1 134.9(2) yes
C11' C14' C13' 1 1 88.70(10) yes
C6' N1' HN11' 1 1 120.6(2) no
C6' N1' HN12' 1 1 118.8(2) no
C6' N2' HN21' 1 1 117.2(2) no
C6' N2' HN22' 1 1 122.8(2) no
C5' N3' C6' 1 1 124.9(2) yes
C5' N3' HN3' 1 1 121.0(2) no
C6' N3' HN3' 1 1 112.0(2) no
C2' N4' HN41' 1 1 109.2(2) no
C2' N4' HN42' 1 1 100.60(10) no
C2' N4' HN43' 1 1 106.1(2) no
O2' C1' O1' 1 1 125.5(2) yes
O2' C1' C2' 1 1 116.80(10) yes
O1' C1' C2' 1 1 117.7(2) yes
N4' C2' C1' 1 1 108.40(10) yes
N4' C2' C3' 1 1 109.7(2) yes
N4' C2' H2' 1 1 111.6(2) no
C1' C2' C3' 1 1 115.0(2) yes
C1' C2' H2' 1 1 107.4(2) no
C3' C2' H2' 1 1 104.80(10) no
C2' C3' C4' 1 1 113.2(2) yes
C2' C3' H31' 1 1 116.3(2) no
C2' C3' H32' 1 1 105.9(2) no
C4' C3' H31' 1 1 103.3(2) no
C4' C3' H32' 1 1 105.6(2) no
C3' C4' C5' 1 1 111.4(2) yes
C3' C4' H41' 1 1 111.4(2) no
C3' C4' H42' 1 1 115.1(2) no
C5' C4' H41' 1 1 108.2(2) no
C5' C4' H42' 1 1 105.2(2) no
N3' C5' C4' 1 1 109.7(2) yes
N3' C5' H51' 1 1 106.5(2) no
N3' C5' H52' 1 1 108.3(2) no
C4' C5' H51' 1 1 110.0(2) no
C4' C5' H52' 1 1 107.1(2) no
N1' C6' N2' 1 1 119.3(2) yes
N1' C6' N3' 1 1 121.6(2) yes
N2' C6' N3' 1 1 119.2(2) yes

loop_
_geom_bond_atom_site_label_1
_geom_bond_atom_site_label_2
_geom_bond_site_symmetry_2
_geom_bond_distance
_geom_bond_publ_flag
O11 C11 1 1.306(3) yes
O11 H11O 1 0.986(2) no
O12 C12 1 1.255(2) yes
O13 C13 1 1.221(3) yes
O14 C14 1 1.246(2) yes
C11 C12 1 1.419(3) yes
C11 C14 1 1.430(3) yes
C12 C13 1 1.499(3) yes
C13 C14 1 1.483(3) yes
O2 C1 1 1.262(2) yes
O1 C1 1 1.239(2) yes
N1 C6 1 1.321(3) yes
N1 HN11 1 0.883(2) no
N1 HN12 1 0.802(2) no
N2 C6 1 1.327(3) yes
N2 HN21 1 0.842(2) no
N2 HN22 1 0.849(2) no
N3 C5 1 1.457(3) yes
N3 C6 1 1.333(2) yes
N3 HN3 1 0.923(2) no
N4 C2 1 1.508(2) yes
N4 HN41 1 0.845(2) no
N4 HN42 1 0.928(2) no
N4 HN43 1 0.909(2) no
C1 C2 1 1.546(3) yes
C2 C3 1 1.513(2) yes
C2 H2 1 1.017(2) no
C3 C4 1 1.532(3) yes
C3 H31 1 1.026(2) no
C3 H32 1 0.999(2) no
C4 C5 1 1.513(3) yes
C4 H41 1 1.001(2) no
C4 H42 1 0.974(2) no
C5 H51 1 1.022(2) no
C5 H52 1 0.994(2) no
O11' C11' 1 1.304(2) yes
O11' H11O' 1 0.901 no
O12' C12' 1 1.244(3) yes
O13' C13' 1 1.221(3) yes
O14' C14' 1 1.234(2) yes
C11' C12' 1 1.433(3) yes
C11' C14' 1 1.436(3) yes
C12' C13' 1 1.493(3) yes
C13' C14' 1 1.498(3) yes
O2' C1' 1 1.253(2) yes
O1' C1' 1 1.242(2) yes
N1' C6' 1 1.326(3) yes
N1' HN11' 1 0.885(2) no
N1' HN12' 1 0.901(2) no
N2' C6' 1 1.329(3) yes
N2' HN21' 1 0.948(2) no
N2' HN22' 1 0.938(2) no
N3' C5' 1 1.464(2) yes
N3' C6' 1 1.328(2) yes
N3' HN3' 1 0.906(2) no
N4' C2' 1 1.493(2) yes
N4' HN41' 1 0.907(2) no
N4' HN42' 1 0.924(2) no
N4' HN43' 1 0.891(2) no
C1' C2' 1 1.538(3) yes
C2' C3' 1 1.527(3) yes
C2' H2' 1 0.970(2) no
C3' C4' 1 1.531(3) yes
C3' H31' 1 0.964(2) no
C3' H32' 1 0.921(2) no
C4' C5' 1 1.515(3) yes
C4' H41' 1 0.991(2) no
C4' H42' 1 0.958(2) no
C5' H51' 1 0.980(2) no
C5' H52' 1 0.995(2) no

loop_
_geom_contact_atom_site_label_1
_geom_contact_atom_site_label_2
_geom_contact_distance
_geom_contact_site_symmetry_2
_geom_contact_publ_flag
HN11 HN12 1.416 1 no
HN21 HN22 1.559 1 no
HN41 HN42 1.455 1 no
HN41 HN43 1.455 1 no
HN42 HN43 1.573 1 no
H41 H42 1.582 1 no
HN11' HN12' 1.551 1 no
HN41' HN42' 1.565 1 no
HN41' HN43' 1.478 1 no
HN42' HN43' 1.502 1 no
H31' H32' 1.565 1 no
H41' H42' 1.549 1 no

loop_
_geom_torsion_atom_site_label_1
_geom_torsion_atom_site_label_2
_geom_torsion_atom_site_label_3
_geom_torsion_atom_site_label_4
_geom_torsion
_geom_torsion_publ_flag
C6 N3 C5 C4 178.2(2) no
C5 N3 C6 N1 -6.3(3) no
C5 N3 C6 N2 173.2(2) no
O2 C1 C2 N4 -137.5(2) no
O2 C1 C2 C3 -11.3(3) no
O1 C1 C2 N4 43.4(2) no
O1 C1 C2 C3 169.6(2) no
N4 C2 C3 C4 -166.8(2) no
C1 C2 C3 C4 69.0(2) no
C2 C3 C4 C5 165.7(2) no
C3 C4 C5 N3 168.9(2) no
C6' N3' C5' C4' 163.7(2) no
C5' N3' C6' N1' -3.3(3) no
C5' N3' C6' N2' 176.1(2) no
O2' C1' C2' N4' 167.1(2) no
O2' C1' C2' C3' -69.8(2) no
O1' C1' C2' N4' -10.3(2) no
O1' C1' C2' C3' 112.8(2) no
N4' C2' C3' C4' -170.00(10) no
C1' C2' C3' C4' 67.6(2) no
C2' C3' C4' C5' 148.9(2) no
C3' C4' C5' N3' 164.1(2) no
